data_1566467
loop_
_publ_author_name
'Ruth, Paul Niklas'
'Herbst-Irmer, Regine'
'Stalke, Dietmar'

_publ_section_title
;
 Hirshfeld atom refinement based on projector augmented wave densities
 with periodic boundary conditions
;
_journal_issue 2
_journal_name_full IUCrJ
_journal_page_first 286
_journal_page_last 297
_journal_paper_doi 10.1107/S2052252522001385
_journal_volume 9
_journal_year 2022
_chemical_formula_moiety '2(C4 H3 O4), H12 Mg O6'
_chemical_formula_sum 'C8 H18 Mg O14'
_chemical_formula_weight 362.529
_chemical_name_common 'Magnesium bis(hydrogen maleate) hexahydrate'
_space_group_crystal_system monoclinic
_space_group_IT_number 14
_space_group_name_Hall '-P 2ybc'
_space_group_name_H-M_alt 'P 1 21/c 1'
_symmetry_Int_Tables_number 14
_audit_creation_date 2021-08-19
_audit_creation_method
;
Olex2 1.3
(compiled 2020.11.12 svn.r5f609507 for OlexSys, GUI svn.r6272)
;
_cell_angle_alpha 90
_cell_angle_beta 103.67(3)
_cell_angle_gamma 90
_cell_formula_units_Z 2
_cell_length_a 10.195(2)
_cell_length_b 11.759(2)
_cell_length_c 6.6206(13)
_cell_measurement_reflns_used 256398
_cell_measurement_temperature 15.15
_cell_measurement_theta_max 36.06
_cell_measurement_theta_min 0.86
_cell_volume 771.2(3)
_computing_cell_refinement 'CrystalClear (Rigaku/MSC Inc., 2006)'
_computing_data_collection 'CrystalClear (Rigaku/MSC Inc., 2006)'
_computing_molecular_graphics 'Olex2 1.3 (Dolomanov et al., 2009)'
_computing_publication_material 'Olex2 1.3 (Dolomanov et al., 2009)'
_computing_structure_refinement 'olex2.refine 1.3 (Bourhis et al., 2015)'
_diffrn_ambient_temperature 14.9
_diffrn_measured_fraction_theta_full 1.0000
_diffrn_measured_fraction_theta_max 0.9969
_diffrn_measurement_device_type IPDSC-Q
_diffrn_measurement_method 'phi or omega oscillation scans'
_diffrn_radiation_type synchrotron
_diffrn_radiation_wavelength 0.3532
_diffrn_reflns_av_R_equivalents 0.0265
_diffrn_reflns_av_unetI/netI 0.0088
_diffrn_reflns_Laue_measured_fraction_full 1.0000
_diffrn_reflns_Laue_measured_fraction_max 0.9969
_diffrn_reflns_limit_h_max 23
_diffrn_reflns_limit_h_min -25
_diffrn_reflns_limit_k_max 29
_diffrn_reflns_limit_k_min -29
_diffrn_reflns_limit_l_max 16
_diffrn_reflns_limit_l_min -16
_diffrn_reflns_number 155955
_diffrn_reflns_point_group_measured_fraction_full 1.0000
_diffrn_reflns_point_group_measured_fraction_max 0.9969
_diffrn_reflns_theta_full 12.2349
_diffrn_reflns_theta_max 26.20
_diffrn_reflns_theta_min 1.02
_exptl_absorpt_coefficient_mu 0.049
_exptl_absorpt_correction_type none
_exptl_crystal_colour colorless
_exptl_crystal_density_diffrn 1.561
_exptl_crystal_density_method 'not measured'
_exptl_crystal_description block
_exptl_crystal_F_000 379.961
_exptl_crystal_size_max 0.15
_exptl_crystal_size_mid 0.13
_exptl_crystal_size_min 0.1
_refine_diff_density_max 0.6664
_refine_diff_density_min -0.4955
_refine_diff_density_rms 0.0379
_refine_ls_d_res_high 0.4000
_refine_ls_d_res_low 9.9062
_refine_ls_goodness_of_fit_ref 2.6817
_refine_ls_hydrogen_treatment mixed
_refine_ls_matrix_type full
_refine_ls_number_constraints 0
_refine_ls_number_parameters 187
_refine_ls_number_reflns 12589
_refine_ls_number_restraints 0
_refine_ls_restrained_S_all 2.6817
_refine_ls_R_factor_all 0.0169
_refine_ls_R_factor_gt 0.0151
_refine_ls_shift/su_max 0.0002
_refine_ls_shift/su_mean 0.0000
_refine_ls_structure_factor_coef Fsqd
_refine_ls_weighting_details 'w=1/[\s^2^(Fo^2^)+(0.0000P)^2^] where P=(Fo^2^+2Fc^2^)/3'
_refine_ls_weighting_scheme calc
_refine_ls_wR_factor_gt 0.0304
_refine_ls_wR_factor_ref 0.0305
_reflns_Friedel_coverage 0.0
_reflns_limit_h_max 24
_reflns_limit_h_min -25
_reflns_limit_k_max 29
_reflns_limit_k_min 0
_reflns_limit_l_max 16
_reflns_limit_l_min 0
_reflns_number_gt 11713
_reflns_number_total 12589
_reflns_threshold_expression I>=2u(I)
_cod_data_source_file fc5060.cif
_cod_data_source_block HMa-Mg_NoSpherA2_B3LYP_ORCA
_cod_database_code 1566467
_olex2_refinement_description
;
1. Fixed Uiso
 At 1.2 times of:
  All C(H) groups
 At 1.5 times of:
  All O(H) groups
;
_olex2_submission_special_instructions 'No special instructions were received'

loop_
_space_group_symop_id
_space_group_symop_operation_xyz
1 x,y,z
2 -x,y+1/2,-z+1/2
3 -x,-y,-z
4 x,-y-1/2,z-1/2

loop_
_atom_site_label
_atom_site_type_symbol
_atom_site_fract_x
_atom_site_fract_y
_atom_site_fract_z
_atom_site_U_iso_or_equiv
_atom_site_adp_type
_atom_site_occupancy
_atom_site_site_symmetry_order
_atom_site_refinement_flags_posn
_atom_site_refinement_flags_adp
_atom_site_refinement_flags_occupancy
O1 O 0.097288(7) 0.091977(5) 0.872513(12) 0.007947(9) Uani 1.000000 1 . . .
H1 H -0.0218(4) 0.1122(3) 0.8314(6) 0.0229(10) Uani 1.000000 1 . . .
O2 O -0.138397(7) 0.140635(5) 0.783347(12) 0.008897(9) Uani 1.000000 1 . . .
O3 O 0.292823(7) 0.179994(6) 0.918648(12) 0.008235(9) Uani 1.000000 1 . . .
O4 O -0.264798(7) 0.295341(6) 0.716983(12) 0.008763(9) Uani 1.000000 1 . . .
C1 C 0.167204(8) 0.183302(6) 0.887292(12) 0.005782(9) Uani 1.000000 1 . . .
C2 C 0.101212(8) 0.297799(6) 0.869493(13) 0.006620(10) Uani 1.000000 1 . . .
H2 H 0.1737(2) 0.3661(2) 0.8979(5) 0.0254(6) Uani 1.000000 1 . . .
C3 C -0.030931(9) 0.324916(6) 0.822517(13) 0.006820(10) Uani 1.000000 1 . . .
H3 H -0.0585(3) 0.4133(2) 0.8143(5) 0.0264(7) Uani 1.000000 1 . . .
C4 C -0.152884(8) 0.249366(6) 0.771169(12) 0.006042(9) Uani 1.000000 1 . . .
Mg1 Mg 0.5 0.5 1.0 0.005158(7) Uani 1.000000 2 S T P
O5 O 0.509602(7) 0.326553(6) 1.013067(12) 0.009171(10) Uani 1.000000 1 . . .
H4 H 0.5843(3) 0.2835(3) 1.0861(6) 0.0298(8) Uani 1.000000 1 . . .
H5 H 0.4323(3) 0.2765(3) 0.9763(6) 0.0213(7) Uani 1.000000 1 . . .
O6 O 0.649672(8) 0.507807(7) 1.270043(13) 0.011922(12) Uani 1.000000 1 . . .
H6 H 0.6601(3) 0.5603(3) 1.3813(5) 0.0314(8) Uani 1.000000 1 . . .
H7 H 0.7262(4) 0.4597(3) 1.2951(6) 0.0317(8) Uani 1.000000 1 . . .
O7 O 0.649458(8) 0.499683(6) 0.834735(13) 0.010196(10) Uani 1.000000 1 . . .
H8 H 0.6598(3) 0.5596(3) 0.7418(5) 0.0253(7) Uani 1.000000 1 . . .
H9 H 0.6824(4) 0.4304(3) 0.7883(6) 0.0267(7) Uani 1.000000 1 . . .

loop_
_atom_site_aniso_label
_atom_site_aniso_U_11
_atom_site_aniso_U_22
_atom_site_aniso_U_33
_atom_site_aniso_U_12
_atom_site_aniso_U_13
_atom_site_aniso_U_23
O1 0.005053(19) 0.005314(15) 0.01338(2) -0.000330(13) 0.001992(16) 0.000067(15)
H1 0.039(3) 0.0112(16) 0.021(2) -0.0022(18) 0.0107(19) -0.0040(15)
O2 0.00504(2) 0.005832(16) 0.01559(2) -0.000510(14) 0.001985(17) -0.000002(16)
O3 0.004466(19) 0.007074(17) 0.01304(2) -0.000217(14) 0.001820(16) 0.000198(16)
O4 0.00494(2) 0.007690(18) 0.01322(2) 0.000914(14) 0.001258(16) -0.000830(16)
C1 0.00438(2) 0.005510(19) 0.00748(2) -0.000178(16) 0.001435(17) 0.000065(16)
C2 0.00510(2) 0.005348(19) 0.00935(2) -0.000271(16) 0.001584(18) -0.000011(17)
H2 0.0223(14) 0.0178(13) 0.0354(17) -0.0040(11) 0.0055(12) -0.0023(12)
C3 0.00515(2) 0.005324(19) 0.00989(2) -0.000030(16) 0.001583(18) -0.000041(18)
H3 0.0195(14) 0.0163(13) 0.0418(18) 0.0062(10) 0.0039(13) 0.0008(12)
C4 0.00448(2) 0.006102(19) 0.00767(2) 0.000185(16) 0.001679(17) -0.000265(17)
Mg1 0.004018(16) 0.004843(13) 0.006731(15) -0.000137(10) 0.001508(11) -0.000375(11)
O5 0.00650(2) 0.005607(16) 0.01482(3) -0.000371(14) 0.001360(18) 0.000216(16)
H4 0.0243(18) 0.0261(17) 0.038(2) 0.0033(13) 0.0047(15) -0.0001(16)
H5 0.0092(15) 0.0199(15) 0.034(2) -0.0098(12) 0.0034(14) -0.0017(15)
O6 0.00976(3) 0.01212(2) 0.01131(2) 0.004024(18) -0.002662(19) -0.004285(19)
H6 0.035(2) 0.0312(18) 0.0267(18) -0.0004(15) 0.0037(15) -0.0162(15)
H7 0.0268(19) 0.033(2) 0.033(2) 0.0118(16) 0.0025(15) -0.0023(17)
O7 0.01067(3) 0.008452(19) 0.01390(3) 0.001619(16) 0.00775(2) 0.001575(17)
H8 0.0270(19) 0.0248(16) 0.0290(18) -0.0010(14) 0.0161(14) 0.0084(15)
H9 0.0239(18) 0.0301(16) 0.0286(18) -0.0005(14) 0.0114(14) -0.0025(15)

loop_
_atom_type_symbol
_atom_type_scat_dispersion_real
_atom_type_scat_dispersion_imag
_atom_type_scat_source
_atom_type_scat_dispersion_source
H -0.00003 0.00000 'NoSpherA2: Chem.Sci. 2021, DOI:10.1039/D0SC05526C' custom
C -0.00054 0.00034 'NoSpherA2: Chem.Sci. 2021, DOI:10.1039/D0SC05526C' custom
Mg 0.00850 0.00831 'NoSpherA2: Chem.Sci. 2021, DOI:10.1039/D0SC05526C' custom
O 0.00042 0.00129 'NoSpherA2: Chem.Sci. 2021, DOI:10.1039/D0SC05526C' custom

loop_
_geom_angle_atom_site_label_1
_geom_angle_atom_site_label_2
_geom_angle_atom_site_label_3
_geom_angle
_geom_angle_site_symmetry_1
_geom_angle_site_symmetry_3
_geom_angle_publ_flag
C1 O1 H1 111.43(16) . . ?
O2 H1 O1 174.7(3) . . ?
C4 O2 H1 112.59(16) . . ?
O3 C1 O1 121.158(7) . . ?
C2 C1 O1 121.114(7) . . ?
C2 C1 O3 117.726(7) . . ?
H2 C2 C1 112.32(14) . . ?
C3 C2 C1 129.582(7) . . ?
C3 C2 H2 118.09(14) . . ?
H3 C3 C2 118.41(14) . . ?
C4 C3 C2 129.944(7) . . ?
C4 C3 H3 111.62(14) . . ?
O4 C4 O2 122.456(7) . . ?
C3 C4 O2 119.817(7) . . ?
C3 C4 O4 117.726(7) . . ?
O5 Mg1 O5 180.0 . 3_667 ?
O6 Mg1 O5 89.397(3) . . ?
O6 Mg1 O5 89.397(3) 3_667 3_667 ?
O6 Mg1 O5 90.603(3) . 3_667 ?
O6 Mg1 O5 90.603(3) 3_667 . ?
O6 Mg1 O6 180.0 3_667 . ?
O7 Mg1 O5 90.760(3) . 3_667 ?
O7 Mg1 O5 89.240(3) . . ?
O7 Mg1 O5 89.240(3) 3_667 3_667 ?
O7 Mg1 O5 90.760(3) 3_667 . ?
O7 Mg1 O6 91.599(4) . 3_667 ?
O7 Mg1 O6 88.401(4) . . ?
O7 Mg1 O6 91.599(4) 3_667 . ?
O7 Mg1 O6 88.401(4) 3_667 3_667 ?
O7 Mg1 O7 180.0 . 3_667 ?
H4 O5 Mg1 125.5(2) . 3_667 ?
H5 O5 Mg1 124.7(2) . 3_667 ?
H5 O5 H4 108.2(3) . . ?
H6 O6 Mg1 128.9(2) . . ?
H7 O6 Mg1 122.5(2) . . ?
H7 O6 H6 108.5(3) . . ?
H8 O7 Mg1 122.9(2) . 3_667 ?
H9 O7 Mg1 121.8(2) . 3_667 ?
H9 O7 H8 108.6(3) . . ?

loop_
_geom_bond_atom_site_label_1
_geom_bond_atom_site_label_2
_geom_bond_distance
_geom_bond_site_symmetry_2
_geom_bond_publ_flag
O1 H1 1.203(4) . ?
O1 C1 1.2798(2) . ?
H1 O2 1.203(4) . ?
O2 C4 1.2874(2) . ?
O3 C1 1.2486(3) . ?
O4 C4 1.2367(3) . ?
C1 C2 1.4973(2) . ?
C2 H2 1.077(2) . ?
C2 C3 1.3473(3) . ?
C3 H3 1.075(3) . ?
C3 C4 1.5003(3) . ?
Mg1 O5 2.0428(4) . ?
Mg1 O5 2.0428(4) 3_667 ?
Mg1 O6 2.0600(7) . ?
Mg1 O6 2.0600(7) 3_667 ?
Mg1 O7 2.0753(5) 3_667 ?
Mg1 O7 2.0753(5) . ?
O5 H4 0.946(3) . ?
O5 H5 0.968(3) . ?
O6 H6 0.947(3) . ?
O6 H7 0.946(3) . ?
O7 H8 0.957(3) . ?
O7 H9 0.959(3) . ?

loop_
_geom_torsion_atom_site_label_1
_geom_torsion_atom_site_label_2
_geom_torsion_atom_site_label_3
_geom_torsion_atom_site_label_4
_geom_torsion
_geom_torsion_site_symmetry_1
_geom_torsion_site_symmetry_2
_geom_torsion_site_symmetry_3
_geom_torsion_site_symmetry_4
_geom_torsion_publ_flag
O1 C1 C2 C3 -5.546(11) . . . . ?
O2 C4 C3 C2 5.243(10) . . . . ?
O3 C1 C2 C3 174.998(8) . . . . ?
O4 C4 C3 C2 -174.373(8) . . . . ?
C1 C2 C3 C4 -0.776(12) . . . . ?
